data_7041521
loop_
_publ_author_name
'Hayes, Thomas R.'
'Bottorff, Shalina C.'
'Slocumb, Winston S.'
'Barnes, Charles L.'
'Clark, Aurora E.'
'Benny, Paul D.'

_publ_section_title
;
 Influence of bidentate ligand donor types on the formation and stability
 in 2 + 1 fac-[M(I)(CO)3](+) (M = Re, (99m)Tc) complexes.
;
_journal_issue 4
_journal_name_full 'Dalton transactions (Cambridge, England : 2003)'
_journal_page_first 1134
_journal_page_last 1144
_journal_paper_doi 10.1039/c6dt04282a
_journal_volume 46
_journal_year 2017
_chemical_formula_moiety 'C20 H18 N4 O3 Re, C1 F3 O3 S1, 0.5(C1 H4 O)'
_chemical_formula_sum 'C21.5 H20 F3 N4 O6.5 Re S'
_chemical_formula_weight 713.67
_space_group_crystal_system monoclinic
_space_group_IT_number 15
_space_group_name_Hall '-C 2yc'
_space_group_name_H-M_alt 'C 1 2/c 1'
_symmetry_space_group_name_Hall '-C 2yc'
_symmetry_space_group_name_H-M 'C 1 2/c 1'
_atom_sites_solution_hydrogens geom
_audit_creation_method SHELXL-2014/7
_audit_update_record
;
2016-06-27 deposited with the CCDC.
2016-12-20 downloaded from the CCDC.
;
_cell_angle_alpha 90
_cell_angle_beta 95.685(2)
_cell_angle_gamma 90
_cell_formula_units_Z 8
_cell_length_a 25.988(6)
_cell_length_b 12.548(3)
_cell_length_c 14.946(3)
_cell_measurement_reflns_used 9877
_cell_measurement_temperature 100(2)
_cell_measurement_theta_max 27.4
_cell_measurement_theta_min 2.2
_cell_volume 4849.9(19)
_computing_cell_refinement 'APEX2 (Bruker AXS, 2008)'
_computing_data_collection 'APEX2 (Bruker AXS, 2008)'
_computing_data_reduction 'APEX2 (Bruker AXS, 2008)'
_computing_molecular_graphics 'X-SEED, Barbour, 2001'
_computing_publication_material 'CIFTAB (Sheldrick, 2013)'
_computing_structure_refinement 'SHELXL-2013 (Sheldrick, 2013)'
_computing_structure_solution 'SHELXS-2013 (Sheldrick, 2013)'
_diffrn_ambient_temperature 100(2)
_diffrn_measured_fraction_theta_full 1.000
_diffrn_measured_fraction_theta_max 0.990
_diffrn_measurement_device_type 'Bruker APEXII CCD area detector'
_diffrn_measurement_method 'omega scans'
_diffrn_radiation_type MoK\a
_diffrn_radiation_wavelength 0.71073
_diffrn_reflns_av_R_equivalents 0.0357
_diffrn_reflns_av_unetI/netI 0.0287
_diffrn_reflns_Laue_measured_fraction_full 1.000
_diffrn_reflns_Laue_measured_fraction_max 0.990
_diffrn_reflns_limit_h_max 33
_diffrn_reflns_limit_h_min -33
_diffrn_reflns_limit_k_max 16
_diffrn_reflns_limit_k_min -16
_diffrn_reflns_limit_l_max 19
_diffrn_reflns_limit_l_min -19
_diffrn_reflns_number 26618
_diffrn_reflns_point_group_measured_fraction_full 1.000
_diffrn_reflns_point_group_measured_fraction_max 0.990
_diffrn_reflns_theta_full 25.242
_diffrn_reflns_theta_max 27.522
_diffrn_reflns_theta_min 1.804
_diffrn_standards_decay_% 0.0
_exptl_absorpt_coefficient_mu 5.169
_exptl_absorpt_correction_T_max 0.36
_exptl_absorpt_correction_T_min 0.21
_exptl_absorpt_correction_type multi-scan
_exptl_absorpt_process_details
;
 Data were corrected for decay and absorption using the program SADABS 
 (Sheldrick, G. M. (2003). SADABS. Version 2.10. University of
 G\"ottingen, Germany).
;
_exptl_crystal_colour Yellow
_exptl_crystal_density_diffrn 1.955
_exptl_crystal_description Prism
_exptl_crystal_F_000 2776
_exptl_crystal_size_max 0.500
_exptl_crystal_size_mid 0.350
_exptl_crystal_size_min 0.250
_refine_diff_density_max 1.409
_refine_diff_density_min -2.319
_refine_diff_density_rms 0.122
_refine_ls_extinction_method none
_refine_ls_goodness_of_fit_ref 1.070
_refine_ls_hydrogen_treatment constr
_refine_ls_matrix_type full
_refine_ls_number_parameters 341
_refine_ls_number_reflns 5537
_refine_ls_number_restraints 0
_refine_ls_restrained_S_all 1.070
_refine_ls_R_factor_all 0.0428
_refine_ls_R_factor_gt 0.0289
_refine_ls_shift/su_max 0.003
_refine_ls_shift/su_mean 0.000
_refine_ls_structure_factor_coef Fsqd
_refine_ls_weighting_details 'w=1/[\s^2^(Fo^2^)+(0.0189P)^2^+42.2602P] where P=(Fo^2^+2Fc^2^)/3'
_refine_ls_weighting_scheme calc
_refine_ls_wR_factor_gt 0.0643
_refine_ls_wR_factor_ref 0.0752
_reflns_Friedel_coverage 0.000
_reflns_number_gt 4355
_reflns_number_total 5537
_reflns_threshold_expression 'I > 2\s(I)'
_cod_data_source_file c6dt04282a2.cif
_cod_data_source_block 1c
_cod_depositor_comments 'Adding full bibliography for 7041518--7041521.cif.'
_cod_original_cell_volume 4850.0(19)
_cod_original_formula_sum 'C21.50 H20 F3 N4 O6.50 Re S'
_cod_database_code 7041521
_shelx_shelxl_version_number 2014/7
_shelx_space_group_comment
;
The symmetry employed for this shelxl refinement is uniquely defined
by the following loop, which should always be used as a source of
symmetry information in preference to the above space-group names.
They are only intended as comments.
;
_shelx_estimated_absorpt_t_min 0.182
_shelx_estimated_absorpt_t_max 0.358

loop_
_space_group_symop_operation_xyz
'x, y, z'
'-x, y, -z+1/2'
'x+1/2, y+1/2, z'
'-x+1/2, y+1/2, -z+1/2'
'-x, -y, -z'
'x, -y, z-1/2'
'-x+1/2, -y+1/2, -z'
'x+1/2, -y+1/2, z-1/2'

loop_
_atom_site_label
_atom_site_type_symbol
_atom_site_fract_x
_atom_site_fract_y
_atom_site_fract_z
_atom_site_U_iso_or_equiv
_atom_site_adp_type
_atom_site_occupancy
_atom_site_site_symmetry_order
_atom_site_calc_flag
_atom_site_refinement_flags_posn
_atom_site_refinement_flags_adp
_atom_site_refinement_flags_occupancy
Re1 Re 0.35445(2) 0.74675(2) 0.71965(2) 0.02449(6) Uani 1 1 d . . .
S1 S 0.35643(7) 0.79919(10) 0.19032(9) 0.0471(4) Uani 1 1 d . . .
F1 F 0.33366(15) 0.6680(3) 0.0573(2) 0.0628(10) Uani 1 1 d . . .
O1 O 0.43387(16) 0.8433(3) 0.8627(2) 0.0459(9) Uani 1 1 d . . .
N1 N 0.30712(14) 0.6725(3) 0.6091(2) 0.0259(7) Uani 1 1 d . . .
C1 C 0.27346(18) 0.5930(3) 0.6184(3) 0.0302(9) Uani 1 1 d . . .
H1 H 0.2660 0.5738 0.6772 0.036 Uiso 1 1 calc R U .
F2 F 0.26877(16) 0.7556(4) 0.0953(3) 0.0910(16) Uani 1 1 d . . .
O2 O 0.32230(15) 0.5965(3) 0.8663(2) 0.0426(9) Uani 1 1 d . . .
N2 N 0.37073(16) 0.8353(3) 0.6014(3) 0.0335(9) Uani 1 1 d . . .
C2 C 0.24926(18) 0.5380(4) 0.5456(3) 0.0339(10) Uani 1 1 d . . .
H2 H 0.2257 0.4821 0.5546 0.041 Uiso 1 1 calc R U .
F3 F 0.32548(15) 0.8326(3) 0.0209(3) 0.0749(12) Uani 1 1 d . . .
O3 O 0.27161(15) 0.9041(3) 0.7714(2) 0.0439(9) Uani 1 1 d . . .
N3 N 0.41272(14) 0.6349(3) 0.6769(2) 0.0231(7) Uani 1 1 d . . .
C3 C 0.25979(18) 0.5655(4) 0.4598(3) 0.0335(10) Uani 1 1 d . . .
H3 H 0.2440 0.5283 0.4089 0.040 Uiso 1 1 calc R U .
O4 O 0.40801(16) 0.8085(3) 0.1640(2) 0.0497(9) Uani 1 1 d . . .
N4 N 0.52409(14) 0.4182(3) 0.6022(3) 0.0322(8) Uani 1 1 d . . .
C4 C 0.29405(17) 0.6489(4) 0.4493(3) 0.0297(9) Uani 1 1 d . . .
H4 H 0.3018 0.6695 0.3910 0.036 Uiso 1 1 calc R U .
O5 O 0.34900(17) 0.7094(3) 0.2488(2) 0.0492(10) Uani 1 1 d . . .
C5 C 0.31687(16) 0.7018(3) 0.5247(3) 0.0248(9) Uani 1 1 d . . .
O6 O 0.3335(3) 0.8974(4) 0.2159(3) 0.0905(19) Uani 1 1 d . . .
C6 C 0.35200(18) 0.7940(3) 0.5208(3) 0.0287(9) Uani 1 1 d . . .
C7 C 0.36342(19) 0.8396(4) 0.4402(3) 0.0333(10) Uani 1 1 d . . .
H7 H 0.3504 0.8090 0.3843 0.040 Uiso 1 1 calc R U .
C8 C 0.3939(3) 0.9300(4) 0.4425(4) 0.0492(15) Uani 1 1 d . . .
H8 H 0.4028 0.9614 0.3882 0.059 Uiso 1 1 calc R U .
C9 C 0.4114(3) 0.9741(4) 0.5241(4) 0.0565(17) Uani 1 1 d . . .
H9 H 0.4316 1.0374 0.5270 0.068 Uiso 1 1 calc R U .
C10 C 0.3991(3) 0.9249(4) 0.6017(4) 0.0527(16) Uani 1 1 d . . .
H10 H 0.4113 0.9556 0.6580 0.063 Uiso 1 1 calc R U .
C11 C 0.45867(17) 0.6672(3) 0.6511(3) 0.0259(9) Uani 1 1 d . . .
H11 H 0.4651 0.7416 0.6494 0.031 Uiso 1 1 calc R U .
C12 C 0.49642(16) 0.6001(4) 0.6272(3) 0.0266(9) Uani 1 1 d . . .
H12 H 0.5279 0.6287 0.6104 0.032 Uiso 1 1 calc R U .
C13 C 0.48899(17) 0.4885(3) 0.6273(3) 0.0264(9) Uani 1 1 d . . .
C14 C 0.44133(16) 0.4542(3) 0.6559(3) 0.0248(8) Uani 1 1 d . . .
H14 H 0.4340 0.3802 0.6596 0.030 Uiso 1 1 calc R U .
C15 C 0.40571(16) 0.5277(3) 0.6784(3) 0.0234(8) Uani 1 1 d . . .
H15 H 0.3739 0.5018 0.6961 0.028 Uiso 1 1 calc R U .
C16 C 0.57603(18) 0.4504(5) 0.5841(3) 0.0396(11) Uani 1 1 d . . .
H16A H 0.5762 0.5268 0.5707 0.059 Uiso 1 1 calc R U .
H16B H 0.5863 0.4103 0.5325 0.059 Uiso 1 1 calc R U .
H16C H 0.6004 0.4356 0.6370 0.059 Uiso 1 1 calc R U .
C17 C 0.5161(2) 0.3033(4) 0.6078(4) 0.0446(13) Uani 1 1 d . . .
H17A H 0.5221 0.2805 0.6707 0.067 Uiso 1 1 calc R U .
H17B H 0.5403 0.2663 0.5722 0.067 Uiso 1 1 calc R U .
H17C H 0.4806 0.2859 0.5843 0.067 Uiso 1 1 calc R U .
C18 C 0.4036(2) 0.8085(3) 0.8084(3) 0.0350(11) Uani 1 1 d . . .
C19 C 0.33492(19) 0.6534(3) 0.8122(3) 0.0305(10) Uani 1 1 d . . .
C20 C 0.3022(2) 0.8464(3) 0.7516(3) 0.0351(11) Uani 1 1 d . . .
C21 C 0.3192(2) 0.7618(5) 0.0851(4) 0.0511(15) Uani 1 1 d . . .
C1M C 0.5000 0.9644(16) 0.2500 0.146(10) Uani 1 2 d S T P
O1M O 0.4638(7) 0.9434(10) 0.2644(8) 0.116(5) Uani 0.5 1 d . . P

loop_
_atom_site_aniso_label
_atom_site_aniso_U_11
_atom_site_aniso_U_22
_atom_site_aniso_U_33
_atom_site_aniso_U_23
_atom_site_aniso_U_13
_atom_site_aniso_U_12
Re1 0.03797(11) 0.01656(9) 0.02055(9) 0.00057(6) 0.01089(7) 0.00234(7)
S1 0.0822(11) 0.0284(6) 0.0342(6) 0.0068(5) 0.0237(7) 0.0167(6)
F1 0.077(3) 0.070(2) 0.0392(18) -0.0014(17) -0.0055(17) 0.006(2)
O1 0.070(3) 0.0283(17) 0.0379(19) -0.0084(15) -0.0016(18) 0.0030(17)
N1 0.0310(19) 0.0211(16) 0.0268(18) 0.0042(14) 0.0084(15) 0.0083(14)
C1 0.034(2) 0.027(2) 0.030(2) 0.0074(18) 0.0086(19) 0.0061(18)
F2 0.055(2) 0.140(4) 0.080(3) 0.055(3) 0.017(2) 0.021(2)
O2 0.060(2) 0.0337(18) 0.0370(19) 0.0127(15) 0.0192(17) 0.0054(16)
N2 0.053(3) 0.0173(17) 0.033(2) 0.0008(15) 0.0167(18) 0.0028(16)
C2 0.033(3) 0.031(2) 0.038(3) 0.004(2) 0.008(2) 0.0004(19)
F3 0.070(2) 0.092(3) 0.063(2) 0.053(2) 0.0099(19) 0.016(2)
O3 0.063(2) 0.0279(17) 0.045(2) -0.0012(15) 0.0245(18) 0.0128(17)
N3 0.0303(19) 0.0197(16) 0.0199(16) -0.0028(13) 0.0054(14) -0.0008(14)
C3 0.031(2) 0.036(2) 0.034(2) -0.002(2) 0.0032(19) 0.0111(19)
O4 0.070(3) 0.037(2) 0.043(2) 0.0056(17) 0.0104(19) 0.0015(18)
N4 0.027(2) 0.040(2) 0.0304(19) -0.0020(17) 0.0056(15) 0.0063(16)
C4 0.032(2) 0.032(2) 0.026(2) -0.0010(18) 0.0071(18) 0.0116(18)
O5 0.086(3) 0.0374(19) 0.0255(17) 0.0052(15) 0.0148(18) 0.004(2)
C5 0.028(2) 0.0209(19) 0.027(2) 0.0036(16) 0.0129(17) 0.0102(16)
O6 0.160(5) 0.040(2) 0.082(3) 0.007(2) 0.066(4) 0.039(3)
C6 0.041(3) 0.0194(19) 0.027(2) 0.0035(17) 0.0133(19) 0.0116(18)
C7 0.047(3) 0.027(2) 0.028(2) 0.0057(18) 0.015(2) 0.009(2)
C8 0.089(4) 0.023(2) 0.041(3) 0.007(2) 0.035(3) 0.003(3)
C9 0.103(5) 0.022(2) 0.049(3) 0.000(2) 0.035(3) -0.016(3)
C10 0.102(5) 0.022(2) 0.039(3) -0.006(2) 0.027(3) -0.013(3)
C11 0.032(2) 0.025(2) 0.0212(19) -0.0020(16) 0.0028(17) -0.0066(17)
C12 0.024(2) 0.036(2) 0.0199(19) -0.0013(17) -0.0002(16) -0.0078(18)
C13 0.029(2) 0.031(2) 0.0182(18) -0.0032(16) -0.0016(16) 0.0022(17)
C14 0.030(2) 0.0221(19) 0.0222(19) -0.0017(16) 0.0020(16) 0.0002(16)
C15 0.027(2) 0.0211(19) 0.0219(19) -0.0012(15) 0.0043(16) -0.0019(16)
C16 0.025(2) 0.059(3) 0.036(3) -0.002(2) 0.005(2) 0.005(2)
C17 0.050(3) 0.038(3) 0.047(3) -0.006(2) 0.015(2) 0.010(2)
C18 0.059(3) 0.018(2) 0.031(2) -0.0013(18) 0.016(2) 0.005(2)
C19 0.043(3) 0.022(2) 0.027(2) 0.0013(17) 0.0120(19) 0.0092(18)
C20 0.059(3) 0.022(2) 0.027(2) 0.0030(18) 0.016(2) 0.003(2)
C21 0.048(3) 0.065(4) 0.042(3) 0.024(3) 0.013(2) 0.021(3)
C1M 0.014(5) 0.144(16) 0.27(3) 0.000 -0.018(9) 0.000
O1M 0.195(17) 0.079(8) 0.073(8) 0.009(6) 0.008(9) -0.025(10)

loop_
_atom_type_symbol
_atom_type_description
_atom_type_scat_dispersion_real
_atom_type_scat_dispersion_imag
_atom_type_scat_source
C C 0.0033 0.0016 'International Tables Vol C Tables 4.2.6.8 and 6.1.1.4'
H H 0.0000 0.0000 'International Tables Vol C Tables 4.2.6.8 and 6.1.1.4'
N N 0.0061 0.0033 'International Tables Vol C Tables 4.2.6.8 and 6.1.1.4'
O O 0.0106 0.0060 'International Tables Vol C Tables 4.2.6.8 and 6.1.1.4'
F F 0.0171 0.0103 'International Tables Vol C Tables 4.2.6.8 and 6.1.1.4'
S S 0.1246 0.1234 'International Tables Vol C Tables 4.2.6.8 and 6.1.1.4'
Re Re -1.0185 7.2310 'International Tables Vol C Tables 4.2.6.8 and 6.1.1.4'

loop_
_geom_angle_atom_site_label_1
_geom_angle_atom_site_label_2
_geom_angle_atom_site_label_3
_geom_angle
_geom_angle_site_symmetry_3
C18 Re1 C19 87.3(2) .
C18 Re1 C20 90.2(2) .
C19 Re1 C20 88.55(18) .
C18 Re1 N2 100.77(18) .
C19 Re1 N2 171.50(17) .
C20 Re1 N2 93.91(16) .
C18 Re1 N1 172.54(17) .
C19 Re1 N1 96.70(17) .
C20 Re1 N1 96.14(18) .
N2 Re1 N1 74.95(14) .
C18 Re1 N3 91.60(16) .
C19 Re1 N3 93.35(15) .
C20 Re1 N3 177.44(16) .
N2 Re1 N3 83.96(13) .
N1 Re1 N3 81.93(13) .
O6 S1 O4 115.1(3) .
O6 S1 O5 115.0(3) .
O4 S1 O5 114.3(2) .
O6 S1 C21 104.6(3) .
O4 S1 C21 102.4(2) .
O5 S1 C21 103.2(3) .
C1 N1 C5 118.7(4) .
C1 N1 Re1 124.4(3) .
C5 N1 Re1 116.5(3) .
N1 C1 C2 122.6(4) .
N1 C1 H1 118.7 .
C2 C1 H1 118.7 .
C10 N2 C6 118.1(4) .
C10 N2 Re1 125.3(3) .
C6 N2 Re1 116.6(3) .
C3 C2 C1 119.2(4) .
C3 C2 H2 120.4 .
C1 C2 H2 120.4 .
C11 N3 C15 115.2(4) .
C11 N3 Re1 122.9(3) .
C15 N3 Re1 121.9(3) .
C2 C3 C4 118.6(4) .
C2 C3 H3 120.7 .
C4 C3 H3 120.7 .
C13 N4 C16 122.2(4) .
C13 N4 C17 121.7(4) .
C16 N4 C17 115.1(4) .
C5 C4 C3 119.6(4) .
C5 C4 H4 120.2 .
C3 C4 H4 120.2 .
N1 C5 C4 121.2(4) .
N1 C5 C6 114.9(4) .
C4 C5 C6 123.8(4) .
N2 C6 C7 121.6(4) .
N2 C6 C5 115.6(4) .
C7 C6 C5 122.8(4) .
C8 C7 C6 119.1(5) .
C8 C7 H7 120.5 .
C6 C7 H7 120.5 .
C9 C8 C7 119.4(5) .
C9 C8 H8 120.3 .
C7 C8 H8 120.3 .
C8 C9 C10 118.9(5) .
C8 C9 H9 120.6 .
C10 C9 H9 120.6 .
N2 C10 C9 122.9(5) .
N2 C10 H10 118.5 .
C9 C10 H10 118.5 .
N3 C11 C12 124.5(4) .
N3 C11 H11 117.8 .
C12 C11 H11 117.8 .
C11 C12 C13 120.6(4) .
C11 C12 H12 119.7 .
C13 C12 H12 119.7 .
N4 C13 C12 123.5(4) .
N4 C13 C14 121.4(4) .
C12 C13 C14 115.1(4) .
C15 C14 C13 120.1(4) .
C15 C14 H14 120.0 .
C13 C14 H14 120.0 .
N3 C15 C14 124.5(4) .
N3 C15 H15 117.7 .
C14 C15 H15 117.7 .
N4 C16 H16A 109.5 .
N4 C16 H16B 109.5 .
H16A C16 H16B 109.5 .
N4 C16 H16C 109.5 .
H16A C16 H16C 109.5 .
H16B C16 H16C 109.5 .
N4 C17 H17A 109.5 .
N4 C17 H17B 109.5 .
H17A C17 H17B 109.5 .
N4 C17 H17C 109.5 .
H17A C17 H17C 109.5 .
H17B C17 H17C 109.5 .
O1 C18 Re1 178.2(4) .
O2 C19 Re1 178.4(5) .
O3 C20 Re1 179.0(4) .
F1 C21 F3 108.1(5) .
F1 C21 F2 107.4(6) .
F3 C21 F2 108.3(4) .
F1 C21 S1 111.0(4) .
F3 C21 S1 110.9(5) .
F2 C21 S1 111.0(4) .
O1M C1M O1M 150(3) 2_655

loop_
_geom_bond_atom_site_label_1
_geom_bond_atom_site_label_2
_geom_bond_distance
_geom_bond_site_symmetry_2
Re1 C18 1.912(5) .
Re1 C19 1.919(4) .
Re1 C20 1.939(5) .
Re1 N2 2.164(4) .
Re1 N1 2.171(4) .
Re1 N3 2.206(3) .
S1 O6 1.437(4) .
S1 O4 1.439(4) .
S1 O5 1.450(4) .
S1 C21 1.825(7) .
F1 C21 1.315(7) .
O1 C18 1.158(6) .
N1 C1 1.342(6) .
N1 C5 1.361(5) .
C1 C2 1.385(7) .
C1 H1 0.9500 .
F2 C21 1.336(7) .
O2 C19 1.150(5) .
N2 C10 1.345(6) .
N2 C6 1.357(6) .
C2 C3 1.382(7) .
C2 H2 0.9500 .
F3 C21 1.329(6) .
O3 C20 1.137(6) .
N3 C11 1.353(5) .
N3 C15 1.358(5) .
C3 C4 1.393(7) .
C3 H3 0.9500 .
N4 C13 1.349(6) .
N4 C16 1.460(6) .
N4 C17 1.460(6) .
C4 C5 1.389(6) .
C4 H4 0.9500 .
C5 C6 1.479(6) .
C6 C7 1.392(6) .
C7 C8 1.383(7) .
C7 H7 0.9500 .
C8 C9 1.375(8) .
C8 H8 0.9500 .
C9 C10 1.379(7) .
C9 H9 0.9500 .
C10 H10 0.9500 .
C11 C12 1.367(6) .
C11 H11 0.9500 .
C12 C13 1.414(6) .
C12 H12 0.9500 .
C13 C14 1.417(6) .
C14 C15 1.371(6) .
C14 H14 0.9500 .
C15 H15 0.9500 .
C16 H16A 0.9800 .
C16 H16B 0.9800 .
C16 H16C 0.9800 .
C17 H17A 0.9800 .
C17 H17B 0.9800 .
C17 H17C 0.9800 .
C1M O1M 1.020(16) .
C1M O1M 1.020(16) 2_655

loop_
_geom_torsion_atom_site_label_1
_geom_torsion_atom_site_label_2
_geom_torsion_atom_site_label_3
_geom_torsion_atom_site_label_4
_geom_torsion
C5 N1 C1 C2 1.6(6)
Re1 N1 C1 C2 -170.9(3)
N1 C1 C2 C3 -0.2(7)
C1 C2 C3 C4 -0.8(7)
C2 C3 C4 C5 0.3(6)
C1 N1 C5 C4 -2.1(6)
Re1 N1 C5 C4 171.0(3)
C1 N1 C5 C6 176.5(4)
Re1 N1 C5 C6 -10.3(4)
C3 C4 C5 N1 1.2(6)
C3 C4 C5 C6 -177.4(4)
C10 N2 C6 C7 2.8(7)
Re1 N2 C6 C7 -175.0(3)
C10 N2 C6 C5 -174.2(5)
Re1 N2 C6 C5 8.0(5)
N1 C5 C6 N2 1.6(5)
C4 C5 C6 N2 -179.8(4)
N1 C5 C6 C7 -175.4(4)
C4 C5 C6 C7 3.2(7)
N2 C6 C7 C8 -1.0(7)
C5 C6 C7 C8 175.8(4)
C6 C7 C8 C9 -1.3(8)
C7 C8 C9 C10 1.8(10)
C6 N2 C10 C9 -2.3(9)
Re1 N2 C10 C9 175.3(5)
C8 C9 C10 N2 0.0(10)
C15 N3 C11 C12 0.2(6)
Re1 N3 C11 C12 177.6(3)
N3 C11 C12 C13 0.7(6)
C16 N4 C13 C12 8.5(6)
C17 N4 C13 C12 176.7(4)
C16 N4 C13 C14 -171.6(4)
C17 N4 C13 C14 -3.4(6)
C11 C12 C13 N4 178.2(4)
C11 C12 C13 C14 -1.8(6)
N4 C13 C14 C15 -177.9(4)
C12 C13 C14 C15 2.0(6)
C11 N3 C15 C14 0.0(6)
Re1 N3 C15 C14 -177.4(3)
C13 C14 C15 N3 -1.2(6)
O6 S1 C21 F1 -175.2(4)
O4 S1 C21 F1 64.4(4)
O5 S1 C21 F1 -54.5(5)
O6 S1 C21 F3 64.6(5)
O4 S1 C21 F3 -55.8(4)
O5 S1 C21 F3 -174.7(4)
O6 S1 C21 F2 -55.9(5)
O4 S1 C21 F2 -176.3(4)
O5 S1 C21 F2 64.8(5)
